data_4307623
loop_
_publ_author_name
'Michael J. Rose'
'Apurba K. Patra'
'Eric A. Alcid'
'Marylin M. Olmstead'
'Pradip K. Mascharak'

_publ_section_title
;
Ruthenium Nitrosyls Derived from Polypyridine Ligands with Carboxamide or
Imine Nitrogen Donor(s): Isoelectronic Complexes with Different NO
Photolability
;
_journal_name_full 'Inorganic Chemistry'
_journal_page_first 2328
_journal_page_last 2338
_journal_paper_doi 10.1021/ic0620945
_journal_volume 46
_journal_year 2007
_chemical_formula_moiety "'C20 H20 N6 O2 B2 F8 Ru, C2 H3 N, C H2.5 O 0.25'"
_chemical_formula_sum 'C23 H25.5 B2 F8 N7 O2.25 Ru'
_chemical_formula_weight 710.69
_chemical_name_common '[(PaPy3)Ru(NO)](BF4)2.CH3CN.0.25Et2O'
_chemical_name_systematic
; 
 ? 
;
_space_group_IT_number 2
_symmetry_cell_setting triclinic
_symmetry_space_group_name_Hall '-P 1'
_symmetry_space_group_name_H-M 'P -1'
_atom_sites_solution_hydrogens geom
_atom_sites_solution_primary direct
_atom_sites_solution_secondary difmap
_audit_creation_method SHELXL-97
_cell_angle_alpha 75.761(4)
_cell_angle_beta 86.966(4)
_cell_angle_gamma 84.073(7)
_cell_formula_units_Z 4
_cell_length_a 10.1081(12)
_cell_length_b 16.5739(18)
_cell_length_c 17.3238(19)
_cell_measurement_reflns_used 967
_cell_measurement_temperature 90(2)
_cell_measurement_theta_max 30.0
_cell_measurement_theta_min 2.4
_cell_volume 2796.9(5)
_computing_cell_refinement 'SMART 5.054 (Bruker, 2002)'
_computing_data_collection 'SMART 5.054 (Bruker, 2002)'
_computing_data_reduction 'SAINT 6.35 (Bruker, 2002)'
_computing_molecular_graphics 'SHELXTL 5.1, XP (Sheldrick, 1994)'
_computing_publication_material 'SHELXL-97 (Sheldrick, 1997)'
_computing_structure_refinement 'SHELXL-97 (Sheldrick, 1997)'
_computing_structure_solution 'SHELXS-97 (Sheldrick, 1990)'
_diffrn_ambient_temperature 90(2)
_diffrn_detector_area_resol_mean 8.3
_diffrn_measured_fraction_theta_full 0.981
_diffrn_measured_fraction_theta_max 0.981
_diffrn_measurement_device_type 'Bruker SMART 1000'
_diffrn_measurement_method \w
_diffrn_radiation_monochromator graphite
_diffrn_radiation_source 'normal-focus sealed tube'
_diffrn_radiation_type MoK\a
_diffrn_radiation_wavelength 0.71073
_diffrn_reflns_av_R_equivalents 0.0348
_diffrn_reflns_av_sigmaI/netI 0.0490
_diffrn_reflns_limit_h_max 14
_diffrn_reflns_limit_h_min -14
_diffrn_reflns_limit_k_max 23
_diffrn_reflns_limit_k_min -22
_diffrn_reflns_limit_l_max 24
_diffrn_reflns_limit_l_min -24
_diffrn_reflns_number 36676
_diffrn_reflns_theta_full 30.03
_diffrn_reflns_theta_max 30.03
_diffrn_reflns_theta_min 1.96
_exptl_absorpt_coefficient_mu 0.652
_exptl_absorpt_correction_T_max 0.938
_exptl_absorpt_correction_T_min 0.849
_exptl_absorpt_correction_type multi-scan
_exptl_absorpt_process_details 'SADABS 2.04 (Sheldrick, 2002)'
_exptl_crystal_colour 'yellow-orange dichroic'
_exptl_crystal_density_diffrn 1.688
_exptl_crystal_density_method 'not measured'
_exptl_crystal_description needle
_exptl_crystal_F_000 1426
_exptl_crystal_size_max 0.26
_exptl_crystal_size_mid 0.12
_exptl_crystal_size_min 0.10
_refine_diff_density_max 1.672
_refine_diff_density_min -1.329
_refine_diff_density_rms 0.108
_refine_ls_extinction_method none
_refine_ls_goodness_of_fit_ref 1.038
_refine_ls_hydrogen_treatment constr
_refine_ls_matrix_type full
_refine_ls_number_parameters 777
_refine_ls_number_reflns 16057
_refine_ls_number_restraints 0
_refine_ls_restrained_S_all 1.038
_refine_ls_R_factor_all 0.0692
_refine_ls_R_factor_gt 0.0470
_refine_ls_shift/su_max 0.007
_refine_ls_shift/su_mean 0.000
_refine_ls_structure_factor_coef Fsqd
_refine_ls_weighting_details 'calc w=1/[\s^2^(Fo^2^)+(0.0433P)^2^+5.4067P] where P=(Fo^2^+2Fc^2^)/3'
_refine_ls_weighting_scheme calc
_refine_ls_wR_factor_gt 0.1029
_refine_ls_wR_factor_ref 0.1116
_reflns_number_gt 12279
_reflns_number_total 16057
_reflns_threshold_expression I>2\s(I)
_cod_data_source_file ic0620945si20061102_062827_2.cif
_cod_data_source_block mn1436
_cod_original_formula_sum 'C23 H25.50 B2 F8 N7 O2.25 Ru'
_cod_database_code 4307623

loop_
_symmetry_equiv_pos_as_xyz
'x, y, z'
'-x, -y, -z'

loop_
_atom_site_label
_atom_site_type_symbol
_atom_site_fract_x
_atom_site_fract_y
_atom_site_fract_z
_atom_site_U_iso_or_equiv
_atom_site_adp_type
_atom_site_occupancy
_atom_site_symmetry_multiplicity
_atom_site_calc_flag
_atom_site_refinement_flags
_atom_site_disorder_assembly
_atom_site_disorder_group
Ru1 Ru 0.53976(2) 0.070764(14) 0.774996(13) 0.01328(6) Uani 1 1 d . . .
O1 O 0.3732(2) 0.11388(19) 0.98241(14) 0.0368(6) Uani 1 1 d . . .
O2 O 0.7412(2) 0.09635(16) 0.64703(13) 0.0265(5) Uani 1 1 d . . .
N1 N 0.6631(2) 0.07507(14) 0.86720(14) 0.0143(4) Uani 1 1 d . . .
N2 N 0.4077(2) 0.07596(15) 0.86395(14) 0.0167(5) Uani 1 1 d . . .
N3 N 0.3687(2) 0.06233(17) 0.71760(15) 0.0204(5) Uani 1 1 d . . .
N4 N 0.4832(3) 0.19795(16) 0.73886(15) 0.0197(5) Uani 1 1 d . . .
N5 N 0.5458(2) -0.05896(15) 0.79556(13) 0.0159(5) Uani 1 1 d . . .
N6 N 0.6614(2) 0.08013(15) 0.69608(14) 0.0158(5) Uani 1 1 d . . .
C1 C 0.7959(3) 0.06626(18) 0.86637(18) 0.0187(6) Uani 1 1 d . . .
H1 H 0.8435 0.0547 0.8209 0.022 Uiso 1 1 calc R . .
C2 C 0.8659(3) 0.0737(2) 0.93108(19) 0.0244(6) Uani 1 1 d . . .
H2 H 0.9604 0.0664 0.9300 0.029 Uiso 1 1 calc R . .
C3 C 0.7976(3) 0.0916(2) 0.99664(19) 0.0247(6) Uani 1 1 d . . .
H3 H 0.8441 0.0983 1.0406 0.030 Uiso 1 1 calc R . .
C4 C 0.6595(3) 0.0998(2) 0.99751(18) 0.0231(6) Uani 1 1 d . . .
H4 H 0.6101 0.1120 1.0422 0.028 Uiso 1 1 calc R . .
C5 C 0.5948(3) 0.09008(18) 0.93270(17) 0.0175(5) Uani 1 1 d . . .
C6 C 0.4469(3) 0.0951(2) 0.92945(17) 0.0205(6) Uani 1 1 d . . .
C7 C 0.2682(3) 0.0918(2) 0.84281(17) 0.0215(6) Uani 1 1 d . . .
H7A H 0.2434 0.1525 0.8230 0.026 Uiso 1 1 calc R . .
H7B H 0.2102 0.0701 0.8896 0.026 Uiso 1 1 calc R . .
C8 C 0.2548(3) 0.0468(2) 0.77857(19) 0.0250(7) Uani 1 1 d . . .
H8A H 0.1691 0.0665 0.7519 0.030 Uiso 1 1 calc R . .
H8B H 0.2550 -0.0140 0.8026 0.030 Uiso 1 1 calc R . .
C9 C 0.3432(3) 0.1434(2) 0.65672(18) 0.0252(7) Uani 1 1 d . . .
H9A H 0.2476 0.1528 0.6442 0.030 Uiso 1 1 calc R . .
H9B H 0.3946 0.1406 0.6071 0.030 Uiso 1 1 calc R . .
C10 C 0.3824(3) 0.2151(2) 0.68663(18) 0.0238(6) Uani 1 1 d . . .
C11 C 0.3240(4) 0.2960(2) 0.6607(2) 0.0334(8) Uani 1 1 d . . .
H11 H 0.2526 0.3077 0.6249 0.040 Uiso 1 1 calc R . .
C12 C 0.3709(4) 0.3596(2) 0.6875(2) 0.0369(9) Uani 1 1 d . . .
H12 H 0.3327 0.4155 0.6693 0.044 Uiso 1 1 calc R . .
C13 C 0.4732(4) 0.3417(2) 0.7407(2) 0.0330(8) Uani 1 1 d . . .
H13 H 0.5055 0.3847 0.7599 0.040 Uiso 1 1 calc R . .
C14 C 0.5274(3) 0.25982(19) 0.7653(2) 0.0250(7) Uani 1 1 d . . .
H14 H 0.5979 0.2469 0.8018 0.030 Uiso 1 1 calc R . .
C15 C 0.3956(3) -0.0137(2) 0.68453(17) 0.0214(6) Uani 1 1 d . . .
H15A H 0.4539 -0.0013 0.6361 0.026 Uiso 1 1 calc R . .
H15B H 0.3112 -0.0309 0.6701 0.026 Uiso 1 1 calc R . .
C16 C 0.4631(3) -0.0829(2) 0.74808(17) 0.0200(6) Uani 1 1 d . . .
C17 C 0.4439(3) -0.1663(2) 0.75775(19) 0.0245(6) Uani 1 1 d . . .
H17 H 0.3840 -0.1824 0.7251 0.029 Uiso 1 1 calc R . .
C18 C 0.5132(4) -0.2261(2) 0.81581(19) 0.0270(7) Uani 1 1 d . . .
H18 H 0.5003 -0.2835 0.8237 0.032 Uiso 1 1 calc R . .
C19 C 0.6014(3) -0.20137(19) 0.86213(18) 0.0228(6) Uani 1 1 d . . .
H19 H 0.6511 -0.2416 0.9013 0.027 Uiso 1 1 calc R . .
C20 C 0.6159(3) -0.11674(18) 0.85032(16) 0.0180(5) Uani 1 1 d . . .
H20 H 0.6766 -0.0994 0.8816 0.022 Uiso 1 1 calc R . .
Ru2 Ru 0.00002(2) 0.314461(14) 0.382778(15) 0.01975(6) Uani 1 1 d . . .
O3 O 0.1039(2) 0.42374(16) 0.55559(13) 0.0292(5) Uani 1 1 d . . .
O4 O -0.1757(2) 0.26542(16) 0.27735(16) 0.0332(6) Uani 1 1 d . . .
N7 N -0.1475(2) 0.35551(15) 0.45760(16) 0.0200(5) Uani 1 1 d . . .
N8 N 0.1077(2) 0.35679(16) 0.45405(16) 0.0221(5) Uani 1 1 d . . .
N9 N 0.1861(3) 0.28662(16) 0.33490(19) 0.0276(6) Uani 1 1 d . . .
N10 N 0.0425(2) 0.19380(15) 0.45324(16) 0.0190(5) Uani 1 1 d . . .
N11 N 0.0181(3) 0.42844(16) 0.30052(18) 0.0269(6) Uani 1 1 d . . .
N12 N -0.1041(3) 0.28167(16) 0.31875(16) 0.0218(5) Uani 1 1 d . . .
C21 C -0.2794(3) 0.35215(19) 0.4557(2) 0.0243(6) Uani 1 1 d . . .
H21 H -0.3136 0.3284 0.4171 0.029 Uiso 1 1 calc R . .
C22 C -0.3668(3) 0.3823(2) 0.5085(2) 0.0280(7) Uani 1 1 d . . .
H22 H -0.4599 0.3805 0.5053 0.034 Uiso 1 1 calc R . .
C23 C -0.3179(3) 0.4150(2) 0.5658(2) 0.0272(7) Uani 1 1 d . . .
H23 H -0.3764 0.4356 0.6027 0.033 Uiso 1 1 calc R . .
C24 C -0.1813(3) 0.4172(2) 0.56859(19) 0.0248(6) Uani 1 1 d . . .
H24 H -0.1449 0.4388 0.6080 0.030 Uiso 1 1 calc R . .
C25 C -0.0997(3) 0.38794(18) 0.51369(18) 0.0186(6) Uani 1 1 d . . .
C26 C 0.0488(3) 0.39148(19) 0.51083(18) 0.0216(6) Uani 1 1 d . . .
C27 C 0.2487(4) 0.3580(4) 0.4359(3) 0.0653(18) Uani 1 1 d . . .
H27A H 0.2685 0.4158 0.4093 0.078 Uiso 1 1 calc R . .
H27B H 0.2982 0.3403 0.4860 0.078 Uiso 1 1 calc R . .
C28 C 0.2906(4) 0.3053(3) 0.3867(4) 0.0691(19) Uani 1 1 d . . .
H28A H 0.3286 0.2516 0.4205 0.083 Uiso 1 1 calc R . .
H28B H 0.3635 0.3302 0.3512 0.083 Uiso 1 1 calc R . .
C29 C 0.1993(3) 0.19464(18) 0.34107(19) 0.0209(6) Uani 1 1 d . . .
H29A H 0.2941 0.1745 0.3352 0.025 Uiso 1 1 calc R . .
H29B H 0.1498 0.1823 0.2982 0.025 Uiso 1 1 calc R . .
C30 C 0.1439(3) 0.15093(18) 0.42160(18) 0.0186(6) Uani 1 1 d . . .
C31 C 0.1918(3) 0.07123(19) 0.46011(18) 0.0207(6) Uani 1 1 d . . .
H31 H 0.2633 0.0423 0.4372 0.025 Uiso 1 1 calc R . .
C32 C 0.1341(3) 0.03348(18) 0.53321(18) 0.0196(6) Uani 1 1 d . . .
H32 H 0.1644 -0.0220 0.5601 0.024 Uiso 1 1 calc R . .
C33 C 0.0320(3) 0.07768(18) 0.56621(19) 0.0206(6) Uani 1 1 d . . .
H33 H -0.0076 0.0534 0.6164 0.025 Uiso 1 1 calc R . .
C34 C -0.0115(3) 0.15834(18) 0.52471(19) 0.0211(6) Uani 1 1 d . . .
H34 H -0.0811 0.1891 0.5473 0.025 Uiso 1 1 calc R . .
C35 C 0.1907(5) 0.3383(2) 0.2512(3) 0.0591(16) Uani 1 1 d . . .
H35A H 0.1454 0.3116 0.2161 0.071 Uiso 1 1 calc R . .
H35B H 0.2843 0.3428 0.2321 0.071 Uiso 1 1 calc R . .
C36 C 0.1220(5) 0.4244(2) 0.2490(3) 0.0580(15) Uani 1 1 d . . .
C37 C 0.1589(6) 0.4957(3) 0.1960(5) 0.110(3) Uani 1 1 d . . .
H37 H 0.2331 0.4927 0.1605 0.132 Uiso 1 1 calc R . .
C38 C 0.0872(6) 0.5716(3) 0.1951(4) 0.092(3) Uani 1 1 d . . .
H38 H 0.1109 0.6210 0.1582 0.111 Uiso 1 1 calc R . .
C39 C -0.0182(4) 0.5754(2) 0.2475(3) 0.0456(12) Uani 1 1 d . . .
H39 H -0.0686 0.6271 0.2475 0.055 Uiso 1 1 calc R . .
C40 C -0.0494(3) 0.50248(19) 0.3003(2) 0.0259(7) Uani 1 1 d . . .
H40 H -0.1210 0.5048 0.3377 0.031 Uiso 1 1 calc R . .
F1 F 0.5803(2) 0.07417(12) 0.53342(11) 0.0268(4) Uani 1 1 d . . .
F2 F 0.5259(2) 0.21425(12) 0.50138(13) 0.0289(4) Uani 1 1 d . . .
F3 F 0.70014(19) 0.15809(12) 0.43573(13) 0.0326(5) Uani 1 1 d . . .
F4 F 0.4887(2) 0.13647(13) 0.41485(11) 0.0313(4) Uani 1 1 d . . .
B1 B 0.5746(3) 0.1464(2) 0.4709(2) 0.0184(6) Uani 1 1 d . . .
F5 F -0.5668(2) 0.65803(12) 0.71029(13) 0.0323(5) Uani 1 1 d . . .
F6 F -0.4815(3) 0.53887(15) 0.6797(2) 0.0649(9) Uani 1 1 d . . .
F7 F -0.6875(3) 0.54738(16) 0.73766(18) 0.0555(7) Uani 1 1 d . . .
F8 F -0.5054(3) 0.5477(3) 0.8086(2) 0.0918(13) Uani 1 1 d . . .
B2 B -0.5601(4) 0.5723(3) 0.7358(3) 0.0332(9) Uani 1 1 d . . .
F9 F 0.0293(2) 0.86861(14) 0.27567(14) 0.0406(5) Uani 1 1 d . . .
F10 F 0.1822(3) 0.76006(19) 0.2804(2) 0.0641(8) Uani 1 1 d . . .
F11 F -0.0202(3) 0.73852(17) 0.33736(15) 0.0519(7) Uani 1 1 d . . .
F12 F 0.0001(3) 0.77670(16) 0.20352(15) 0.0550(7) Uani 1 1 d . . .
B3 B 0.0514(4) 0.7838(2) 0.2742(2) 0.0272(8) Uani 1 1 d . . .
F13 F 0.12633(19) 0.05640(12) 0.25070(12) 0.0272(4) Uani 1 1 d . . .
F14 F -0.0917(2) 0.09111(14) 0.27686(12) 0.0333(5) Uani 1 1 d . . .
F15 F 0.0284(2) 0.18467(12) 0.19014(12) 0.0294(4) Uani 1 1 d . . .
F16 F -0.0266(2) 0.06914(14) 0.15470(12) 0.0321(5) Uani 1 1 d . . .
B4 B 0.0082(4) 0.1001(2) 0.2180(2) 0.0213(7) Uani 1 1 d . . .
N13 N 0.8590(9) 0.6468(5) -0.0419(5) 0.055(2) Uiso 0.50 1 d P A 1
C41 C 0.9017(9) 0.6962(6) -0.0170(5) 0.0443(19) Uiso 0.50 1 d P A 1
C42 C 0.9588(14) 0.7579(8) 0.0144(8) 0.067(3) Uiso 0.50 1 d P A 1
H42A H 0.9101 0.7640 0.0634 0.100 Uiso 0.50 1 calc PR A 1
H42B H 0.9523 0.8118 -0.0250 0.100 Uiso 0.50 1 calc PR A 1
H42C H 1.0525 0.7397 0.0261 0.100 Uiso 0.50 1 calc PR A 1
N14 N 0.7441(9) 0.6926(5) 0.1001(5) 0.057(2) Uiso 0.50 1 d P B 2
C43 C 0.8209(8) 0.7300(5) 0.0614(5) 0.0346(16) Uiso 0.50 1 d P B 2
C44 C 0.9170(9) 0.7790(5) 0.0135(5) 0.0316(17) Uiso 0.50 1 d P B 2
H44A H 0.8765 0.8360 -0.0076 0.047 Uiso 0.50 1 calc PR B 2
H44B H 0.9479 0.7541 -0.0308 0.047 Uiso 0.50 1 calc PR B 2
H44C H 0.9927 0.7805 0.0461 0.047 Uiso 0.50 1 calc PR B 2
N15 N 0.7058(8) 0.5931(5) -0.0656(5) 0.0498(18) Uiso 0.50 1 d P C 3
C45 C 0.7439(9) 0.5496(6) -0.0075(6) 0.046(2) Uiso 0.50 1 d P C 3
C46 C 0.7921(11) 0.4935(7) 0.0670(6) 0.057(2) Uiso 0.50 1 d P C 3
H46A H 0.7574 0.4390 0.0740 0.086 Uiso 0.50 1 calc PR C 3
H46B H 0.7616 0.5176 0.1118 0.086 Uiso 0.50 1 calc PR C 3
H46C H 0.8896 0.4865 0.0649 0.086 Uiso 0.50 1 calc PR C 3
N16 N 0.6612(14) 0.3315(9) -0.0583(9) 0.090(4) Uiso 0.50 1 d P D 4
C47 C 0.5680(11) 0.3761(7) -0.0403(6) 0.056(2) Uiso 0.50 1 d P D 4
C48 C 0.4636(10) 0.4290(6) -0.0159(6) 0.054(2) Uiso 0.50 1 d P D 4
H48A H 0.4772 0.4316 0.0390 0.081 Uiso 0.50 1 calc PR D 4
H48B H 0.3784 0.4068 -0.0188 0.081 Uiso 0.50 1 calc PR D 4
H48C H 0.4631 0.4853 -0.0511 0.081 Uiso 0.50 1 calc PR D 4
O5 O 0.7660(5) 0.3735(3) 0.0065(3) 0.0354(12) Uiso 0.50 1 d P E 5
C49 C 0.9126(10) 0.4192(7) 0.0851(6) 0.057(2) Uiso 0.50 1 d P E 5
H49A H 0.9892 0.3963 0.0576 0.085 Uiso 0.50 1 calc PR E 5
H49B H 0.9357 0.4167 0.1399 0.085 Uiso 0.50 1 calc PR E 5
H49C H 0.8883 0.4774 0.0572 0.085 Uiso 0.50 1 calc PR E 5
C50 C 0.7975(8) 0.3689(5) 0.0862(5) 0.0380(17) Uiso 0.50 1 d P E 5
H50A H 0.8210 0.3100 0.1145 0.046 Uiso 0.50 1 calc PR E 5
H50B H 0.7198 0.3914 0.1142 0.046 Uiso 0.50 1 calc PR E 5
C51 C 0.6528(8) 0.3310(5) 0.0029(5) 0.0354(16) Uiso 0.50 1 d P E 5
H51A H 0.5759 0.3557 0.0299 0.043 Uiso 0.50 1 calc PR E 5
H51B H 0.6701 0.2715 0.0313 0.043 Uiso 0.50 1 calc PR E 5
C52 C 0.6208(11) 0.3369(6) -0.0801(6) 0.043(2) Uiso 0.50 1 d P E 5
H52A H 0.6081 0.3958 -0.1088 0.064 Uiso 0.50 1 calc PR E 5
H52B H 0.5390 0.3103 -0.0813 0.064 Uiso 0.50 1 calc PR E 5
H52C H 0.6941 0.3084 -0.1055 0.064 Uiso 0.50 1 calc PR E 5

loop_
_atom_site_aniso_label
_atom_site_aniso_U_11
_atom_site_aniso_U_22
_atom_site_aniso_U_33
_atom_site_aniso_U_23
_atom_site_aniso_U_13
_atom_site_aniso_U_12
Ru1 0.01146(10) 0.01733(11) 0.00967(9) -0.00134(8) 0.00107(7) -0.00032(8)
O1 0.0246(12) 0.0701(19) 0.0184(11) -0.0194(12) 0.0030(9) 0.0031(12)
O2 0.0187(11) 0.0446(14) 0.0146(10) -0.0034(9) 0.0045(8) -0.0070(10)
N1 0.0162(11) 0.0129(10) 0.0135(10) -0.0018(8) -0.0017(9) -0.0022(8)
N2 0.0128(11) 0.0228(12) 0.0133(10) -0.0028(9) 0.0030(9) -0.0017(9)
N3 0.0143(12) 0.0314(14) 0.0149(11) -0.0055(10) 0.0007(9) -0.0009(10)
N4 0.0185(12) 0.0201(12) 0.0162(11) 0.0007(9) 0.0037(9) 0.0037(9)
N5 0.0178(11) 0.0199(11) 0.0106(10) -0.0047(9) 0.0024(9) -0.0039(9)
N6 0.0133(11) 0.0214(11) 0.0121(10) -0.0027(9) -0.0032(8) -0.0004(9)
C1 0.0162(13) 0.0194(13) 0.0198(13) -0.0033(11) -0.0008(11) -0.0019(10)
C2 0.0169(14) 0.0305(16) 0.0248(15) -0.0035(13) -0.0047(12) -0.0044(12)
C3 0.0255(16) 0.0298(16) 0.0207(14) -0.0073(12) -0.0055(12) -0.0058(13)
C4 0.0267(16) 0.0286(16) 0.0147(13) -0.0064(12) -0.0013(11) -0.0033(12)
C5 0.0198(14) 0.0185(13) 0.0134(12) -0.0029(10) -0.0003(10) -0.0008(10)
C6 0.0184(14) 0.0275(15) 0.0147(12) -0.0044(11) 0.0004(11) 0.0000(11)
C7 0.0127(13) 0.0346(17) 0.0157(13) -0.0052(12) 0.0027(10) 0.0002(11)
C8 0.0124(13) 0.0411(18) 0.0209(14) -0.0068(13) 0.0018(11) -0.0033(12)
C9 0.0209(15) 0.0365(18) 0.0145(13) -0.0022(12) -0.0052(11) 0.0078(13)
C10 0.0211(15) 0.0299(16) 0.0150(13) 0.0002(12) 0.0036(11) 0.0061(12)
C11 0.0288(18) 0.0382(19) 0.0214(15) 0.0058(14) 0.0051(13) 0.0170(15)
C12 0.035(2) 0.0273(17) 0.0346(19) 0.0086(15) 0.0141(16) 0.0131(15)
C13 0.0329(19) 0.0189(15) 0.041(2) 0.0000(14) 0.0119(16) 0.0016(13)
C14 0.0242(16) 0.0190(14) 0.0269(16) 0.0007(12) 0.0063(12) 0.0015(12)
C15 0.0186(14) 0.0314(16) 0.0156(13) -0.0069(12) -0.0039(11) -0.0049(12)
C16 0.0181(14) 0.0292(15) 0.0143(12) -0.0068(11) 0.0032(11) -0.0068(11)
C17 0.0251(16) 0.0319(16) 0.0201(14) -0.0106(13) 0.0059(12) -0.0130(13)
C18 0.0363(19) 0.0234(15) 0.0236(15) -0.0085(12) 0.0101(13) -0.0121(13)
C19 0.0317(17) 0.0194(14) 0.0159(13) -0.0025(11) 0.0025(12) -0.0022(12)
C20 0.0211(14) 0.0210(13) 0.0119(12) -0.0051(10) 0.0040(10) -0.0017(11)
Ru2 0.01331(11) 0.01330(11) 0.02970(13) -0.00096(9) 0.00474(9) -0.00062(8)
O3 0.0183(11) 0.0476(15) 0.0183(11) -0.0001(10) -0.0039(9) -0.0054(10)
O4 0.0211(12) 0.0383(14) 0.0397(14) -0.0111(12) -0.0037(11) 0.0048(10)
N7 0.0145(11) 0.0129(11) 0.0300(13) -0.0008(10) 0.0029(10) -0.0023(9)
N8 0.0122(11) 0.0222(12) 0.0272(13) 0.0021(10) 0.0001(10) -0.0004(9)
N9 0.0177(13) 0.0188(12) 0.0444(17) -0.0066(12) 0.0125(12) -0.0018(10)
N10 0.0150(11) 0.0137(11) 0.0283(13) -0.0051(10) -0.0007(10) -0.0013(9)
N11 0.0205(13) 0.0177(12) 0.0366(16) 0.0025(11) 0.0073(11) -0.0001(10)
N12 0.0157(12) 0.0170(11) 0.0284(14) -0.0003(10) 0.0045(10) 0.0032(9)
C21 0.0176(14) 0.0181(14) 0.0378(18) -0.0076(13) 0.0001(13) -0.0040(11)
C22 0.0131(14) 0.0303(16) 0.0426(19) -0.0126(15) 0.0035(13) -0.0053(12)
C23 0.0199(15) 0.0320(17) 0.0299(17) -0.0089(14) 0.0072(13) -0.0031(13)
C24 0.0196(15) 0.0304(16) 0.0217(15) -0.0016(12) 0.0004(12) -0.0021(12)
C25 0.0153(13) 0.0164(13) 0.0206(13) 0.0024(11) -0.0016(11) -0.0013(10)
C26 0.0159(13) 0.0226(14) 0.0198(14) 0.0066(11) -0.0015(11) -0.0003(11)
C27 0.0130(17) 0.157(6) 0.034(2) -0.040(3) -0.0008(15) 0.000(2)
C28 0.0161(18) 0.076(3) 0.146(6) -0.085(4) 0.019(3) -0.015(2)
C29 0.0189(14) 0.0168(13) 0.0264(15) -0.0050(11) -0.0015(12) 0.0014(11)
C30 0.0154(13) 0.0184(13) 0.0244(14) -0.0086(11) -0.0033(11) -0.0032(10)
C31 0.0200(14) 0.0197(14) 0.0238(14) -0.0083(12) -0.0049(12) 0.0013(11)
C32 0.0192(14) 0.0177(13) 0.0235(14) -0.0067(11) -0.0086(11) -0.0003(11)
C33 0.0181(14) 0.0198(14) 0.0246(14) -0.0047(11) -0.0043(11) -0.0045(11)
C34 0.0150(13) 0.0169(13) 0.0312(16) -0.0056(12) 0.0017(12) -0.0028(10)
C35 0.054(3) 0.0260(19) 0.073(3) 0.0159(19) 0.046(2) 0.0151(18)
C36 0.047(3) 0.0248(18) 0.080(3) 0.014(2) 0.041(2) 0.0118(17)
C37 0.092(4) 0.036(3) 0.153(6) 0.039(3) 0.099(5) 0.021(3)
C38 0.071(4) 0.029(2) 0.136(6) 0.035(3) 0.074(4) 0.015(2)
C39 0.0295(19) 0.0183(16) 0.075(3) 0.0097(17) 0.018(2) 0.0020(14)
C40 0.0166(14) 0.0182(14) 0.0400(19) -0.0023(13) 0.0017(13) -0.0012(11)
F1 0.0322(10) 0.0243(9) 0.0202(9) 0.0003(7) -0.0019(8) 0.0020(8)
F2 0.0284(10) 0.0224(9) 0.0394(11) -0.0150(8) 0.0084(9) -0.0044(8)
F3 0.0208(10) 0.0296(10) 0.0454(12) -0.0079(9) 0.0118(9) -0.0028(8)
F4 0.0332(11) 0.0411(12) 0.0203(9) -0.0089(8) -0.0088(8) 0.0010(9)
B1 0.0178(15) 0.0188(15) 0.0187(15) -0.0045(12) 0.0010(12) -0.0030(12)
F5 0.0305(11) 0.0244(10) 0.0445(12) -0.0141(9) 0.0080(9) -0.0046(8)
F6 0.0556(17) 0.0327(13) 0.112(3) -0.0342(15) 0.0474(17) -0.0142(12)
F7 0.0392(14) 0.0530(15) 0.087(2) -0.0370(15) 0.0262(14) -0.0287(12)
F8 0.058(2) 0.118(3) 0.065(2) 0.036(2) -0.0137(17) 0.0130(19)
B2 0.0247(19) 0.0241(18) 0.048(2) -0.0042(17) 0.0069(17) -0.0042(15)
F9 0.0449(13) 0.0323(11) 0.0402(13) -0.0044(10) 0.0098(10) 0.0009(10)
F10 0.0275(13) 0.0663(19) 0.088(2) -0.0065(16) -0.0007(14) 0.0125(12)
F11 0.0506(15) 0.0566(16) 0.0401(13) 0.0148(11) -0.0042(11) -0.0298(12)
F12 0.082(2) 0.0440(14) 0.0414(14) -0.0064(11) -0.0187(14) -0.0162(14)
B3 0.0294(19) 0.0213(16) 0.0276(18) 0.0025(14) -0.0021(15) -0.0065(14)
F13 0.0253(10) 0.0264(9) 0.0308(10) -0.0088(8) -0.0082(8) 0.0010(8)
F14 0.0325(11) 0.0398(12) 0.0284(10) -0.0105(9) 0.0103(9) -0.0077(9)
F15 0.0338(11) 0.0264(10) 0.0255(10) -0.0009(8) -0.0017(8) -0.0040(8)
F16 0.0291(11) 0.0451(12) 0.0263(10) -0.0149(9) -0.0089(8) -0.0027(9)
B4 0.0190(16) 0.0261(17) 0.0190(15) -0.0058(13) -0.0007(12) -0.0014(13)

loop_
_atom_type_symbol
_atom_type_description
_atom_type_scat_dispersion_real
_atom_type_scat_dispersion_imag
_atom_type_scat_source
C C 0.0033 0.0016 'International Tables Vol C Tables 4.2.6.8 and 6.1.1.4'
H H 0.0000 0.0000 'International Tables Vol C Tables 4.2.6.8 and 6.1.1.4'
B B 0.0013 0.0007 'International Tables Vol C Tables 4.2.6.8 and 6.1.1.4'
N N 0.0061 0.0033 'International Tables Vol C Tables 4.2.6.8 and 6.1.1.4'
O O 0.0106 0.0060 'International Tables Vol C Tables 4.2.6.8 and 6.1.1.4'
F F 0.0171 0.0103 'International Tables Vol C Tables 4.2.6.8 and 6.1.1.4'
Ru Ru -1.2594 0.8363 'International Tables Vol C Tables 4.2.6.8 and 6.1.1.4'

loop_
_geom_angle_atom_site_label_1
_geom_angle_atom_site_label_2
_geom_angle_atom_site_label_3
_geom_angle
_geom_angle_site_symmetry_1
_geom_angle_site_symmetry_3
_geom_angle_publ_flag
N6 Ru1 N2 172.23(11) . . ?
N6 Ru1 N3 101.97(10) . . ?
N2 Ru1 N3 81.35(10) . . ?
N6 Ru1 N4 89.91(10) . . ?
N2 Ru1 N4 83.51(10) . . ?
N3 Ru1 N4 82.76(11) . . ?
N6 Ru1 N5 94.06(10) . . ?
N2 Ru1 N5 93.41(10) . . ?
N3 Ru1 N5 80.66(10) . . ?
N4 Ru1 N5 163.41(10) . . ?
N6 Ru1 N1 98.63(10) . . ?
N2 Ru1 N1 78.22(10) . . ?
N3 Ru1 N1 159.40(9) . . ?
N4 Ru1 N1 97.50(10) . . ?
N5 Ru1 N1 97.82(9) . . ?
C1 N1 C5 119.6(3) . . ?
C1 N1 Ru1 127.1(2) . . ?
C5 N1 Ru1 113.36(19) . . ?
C6 N2 C7 119.9(2) . . ?
C6 N2 Ru1 119.2(2) . . ?
C7 N2 Ru1 116.42(18) . . ?
C9 N3 C15 115.2(2) . . ?
C9 N3 C8 111.9(2) . . ?
C15 N3 C8 107.6(2) . . ?
C9 N3 Ru1 106.62(19) . . ?
C15 N3 Ru1 106.07(18) . . ?
C8 N3 Ru1 109.10(18) . . ?
C14 N4 C10 120.0(3) . . ?
C14 N4 Ru1 127.7(2) . . ?
C10 N4 Ru1 112.1(2) . . ?
C20 N5 C16 120.1(3) . . ?
C20 N5 Ru1 127.6(2) . . ?
C16 N5 Ru1 112.33(19) . . ?
O2 N6 Ru1 170.9(2) . . ?
N1 C1 C2 121.1(3) . . ?
N1 C1 H1 119.5 . . ?
C2 C1 H1 119.5 . . ?
C3 C2 C1 119.8(3) . . ?
C3 C2 H2 120.1 . . ?
C1 C2 H2 120.1 . . ?
C2 C3 C4 118.9(3) . . ?
C2 C3 H3 120.6 . . ?
C4 C3 H3 120.6 . . ?
C5 C4 C3 119.1(3) . . ?
C5 C4 H4 120.4 . . ?
C3 C4 H4 120.4 . . ?
N1 C5 C4 121.5(3) . . ?
N1 C5 C6 115.6(3) . . ?
C4 C5 C6 122.9(3) . . ?
O1 C6 N2 125.9(3) . . ?
O1 C6 C5 122.2(3) . . ?
N2 C6 C5 111.9(3) . . ?
N2 C7 C8 105.6(2) . . ?
N2 C7 H7A 110.6 . . ?
C8 C7 H7A 110.6 . . ?
N2 C7 H7B 110.6 . . ?
C8 C7 H7B 110.6 . . ?
H7A C7 H7B 108.8 . . ?
C7 C8 N3 110.4(3) . . ?
C7 C8 H8A 109.6 . . ?
N3 C8 H8A 109.6 . . ?
C7 C8 H8B 109.6 . . ?
N3 C8 H8B 109.6 . . ?
H8A C8 H8B 108.1 . . ?
N3 C9 C10 111.0(2) . . ?
N3 C9 H9A 109.4 . . ?
C10 C9 H9A 109.4 . . ?
N3 C9 H9B 109.4 . . ?
C10 C9 H9B 109.4 . . ?
H9A C9 H9B 108.0 . . ?
N4 C10 C11 120.5(3) . . ?
N4 C10 C9 116.8(3) . . ?
C11 C10 C9 122.7(3) . . ?
C10 C11 C12 119.3(3) . . ?
C10 C11 H11 120.4 . . ?
C12 C11 H11 120.4 . . ?
C13 C12 C11 120.0(3) . . ?
C13 C12 H12 120.0 . . ?
C11 C12 H12 120.0 . . ?
C12 C13 C14 118.5(4) . . ?
C12 C13 H13 120.7 . . ?
C14 C13 H13 120.7 . . ?
N4 C14 C13 121.7(3) . . ?
N4 C14 H14 119.1 . . ?
C13 C14 H14 119.1 . . ?
N3 C15 C16 107.8(2) . . ?
N3 C15 H15A 110.2 . . ?
C16 C15 H15A 110.2 . . ?
N3 C15 H15B 110.2 . . ?
C16 C15 H15B 110.2 . . ?
H15A C15 H15B 108.5 . . ?
N5 C16 C17 121.0(3) . . ?
N5 C16 C15 116.2(3) . . ?
C17 C16 C15 122.9(3) . . ?
C16 C17 C18 119.2(3) . . ?
C16 C17 H17 120.4 . . ?
C18 C17 H17 120.4 . . ?
C19 C18 C17 119.5(3) . . ?
C19 C18 H18 120.2 . . ?
C17 C18 H18 120.2 . . ?
C18 C19 C20 118.9(3) . . ?
C18 C19 H19 120.6 . . ?
C20 C19 H19 120.6 . . ?
N5 C20 C19 121.4(3) . . ?
N5 C20 H20 119.3 . . ?
C19 C20 H20 119.3 . . ?
N12 Ru2 N8 176.51(11) . . ?
N12 Ru2 N9 100.81(12) . . ?
N8 Ru2 N9 81.94(12) . . ?
N12 Ru2 N10 93.66(11) . . ?
N8 Ru2 N10 88.89(10) . . ?
N9 Ru2 N10 80.91(10) . . ?
N12 Ru2 N11 91.69(12) . . ?
N8 Ru2 N11 86.57(11) . . ?
N9 Ru2 N11 81.50(11) . . ?
N10 Ru2 N11 162.29(10) . . ?
N12 Ru2 N7 98.82(11) . . ?
N8 Ru2 N7 78.46(11) . . ?
N9 Ru2 N7 160.37(12) . . ?
N10 Ru2 N7 97.64(10) . . ?
N11 Ru2 N7 98.20(10) . . ?
C21 N7 C25 118.6(3) . . ?
C21 N7 Ru2 127.5(2) . . ?
C25 N7 Ru2 113.88(19) . . ?
C26 N8 C27 121.7(3) . . ?
C26 N8 Ru2 120.6(2) . . ?
C27 N8 Ru2 117.2(3) . . ?
C35 N9 C29 113.6(3) . . ?
C35 N9 C28 113.1(4) . . ?
C29 N9 C28 108.3(3) . . ?
C35 N9 Ru2 107.0(2) . . ?
C29 N9 Ru2 106.31(18) . . ?
C28 N9 Ru2 108.2(2) . . ?
C34 N10 C30 119.4(3) . . ?
C34 N10 Ru2 128.4(2) . . ?
C30 N10 Ru2 112.0(2) . . ?
C40 N11 C36 119.7(3) . . ?
C40 N11 Ru2 127.7(2) . . ?
C36 N11 Ru2 112.2(2) . . ?
O4 N12 Ru2 175.6(2) . . ?
N7 C21 C22 121.7(3) . . ?
N7 C21 H21 119.1 . . ?
C22 C21 H21 119.1 . . ?
C23 C22 C21 119.5(3) . . ?
C23 C22 H22 120.3 . . ?
C21 C22 H22 120.3 . . ?
C22 C23 C24 118.8(3) . . ?
C22 C23 H23 120.6 . . ?
C24 C23 H23 120.6 . . ?
C25 C24 C23 119.1(3) . . ?
C25 C24 H24 120.5 . . ?
C23 C24 H24 120.5 . . ?
N7 C25 C24 122.2(3) . . ?
N7 C25 C26 115.6(3) . . ?
C24 C25 C26 122.2(3) . . ?
O3 C26 N8 126.6(3) . . ?
O3 C26 C25 122.0(3) . . ?
N8 C26 C25 111.4(3) . . ?
C28 C27 N8 111.0(4) . . ?
C28 C27 H27A 109.4 . . ?
N8 C27 H27A 109.4 . . ?
C28 C27 H27B 109.4 . . ?
N8 C27 H27B 109.4 . . ?
H27A C27 H27B 108.0 . . ?
C27 C28 N9 116.9(3) . . ?
C27 C28 H28A 108.1 . . ?
N9 C28 H28A 108.1 . . ?
C27 C28 H28B 108.1 . . ?
N9 C28 H28B 108.1 . . ?
H28A C28 H28B 107.3 . . ?
N9 C29 C30 108.6(2) . . ?
N9 C29 H29A 110.0 . . ?
C30 C29 H29A 110.0 . . ?
N9 C29 H29B 110.0 . . ?
C30 C29 H29B 110.0 . . ?
H29A C29 H29B 108.4 . . ?
N10 C30 C31 121.6(3) . . ?
N10 C30 C29 116.5(3) . . ?
C31 C30 C29 121.9(3) . . ?
C30 C31 C32 119.2(3) . . ?
C30 C31 H31 120.4 . . ?
C32 C31 H31 120.4 . . ?
C33 C32 C31 119.3(3) . . ?
C33 C32 H32 120.4 . . ?
C31 C32 H32 120.4 . . ?
C32 C33 C34 118.9(3) . . ?
C32 C33 H33 120.5 . . ?
C34 C33 H33 120.5 . . ?
N10 C34 C33 121.5(3) . . ?
N10 C34 H34 119.2 . . ?
C33 C34 H34 119.2 . . ?
N9 C35 C36 108.8(4) . . ?
N9 C35 H35A 109.9 . . ?
C36 C35 H35A 109.9 . . ?
N9 C35 H35B 109.9 . . ?
C36 C35 H35B 109.9 . . ?
H35A C35 H35B 108.3 . . ?
N11 C36 C37 120.5(4) . . ?
N11 C36 C35 116.6(3) . . ?
C37 C36 C35 122.9(4) . . ?
C36 C37 C38 119.5(4) . . ?
C36 C37 H37 120.3 . . ?
C38 C37 H37 120.3 . . ?
C39 C38 C37 119.8(4) . . ?
C39 C38 H38 120.1 . . ?
C37 C38 H38 120.1 . . ?
C38 C39 C40 118.4(4) . . ?
C38 C39 H39 120.8 . . ?
C40 C39 H39 120.8 . . ?
N11 C40 C39 122.1(3) . . ?
N11 C40 H40 118.9 . . ?
C39 C40 H40 118.9 . . ?
F4 B1 F3 109.4(3) . . ?
F4 B1 F2 109.7(3) . . ?
F3 B1 F2 110.7(3) . . ?
F4 B1 F1 108.3(3) . . ?
F3 B1 F1 110.2(3) . . ?
F2 B1 F1 108.5(3) . . ?
F8 B2 F5 109.6(4) . . ?
F8 B2 F7 111.5(4) . . ?
F5 B2 F7 108.7(3) . . ?
F8 B2 F6 110.7(4) . . ?
F5 B2 F6 107.6(3) . . ?
F7 B2 F6 108.6(4) . . ?
F10 B3 F11 111.2(3) . . ?
F10 B3 F12 113.3(4) . . ?
F11 B3 F12 108.7(3) . . ?
F10 B3 F9 108.9(3) . . ?
F11 B3 F9 107.8(3) . . ?
F12 B3 F9 106.8(3) . . ?
F14 B4 F16 110.4(3) . . ?
F14 B4 F15 109.6(3) . . ?
F16 B4 F15 109.3(3) . . ?
F14 B4 F13 109.0(3) . . ?
F16 B4 F13 109.8(3) . . ?
F15 B4 F13 108.8(3) . . ?
N13 C41 C42 178.7(11) . . ?
N14 C43 C44 178.5(10) . . ?
C43 C44 H44A 109.5 . . ?
C43 C44 H44B 109.5 . . ?
H44A C44 H44B 109.5 . . ?
C43 C44 H44C 109.5 . . ?
H44A C44 H44C 109.5 . . ?
H44B C44 H44C 109.5 . . ?
N15 C45 C46 179.6(12) . . ?
N16 C47 C48 176.8(13) . . ?
C50 O5 C51 111.5(6) . . ?
O5 C50 C49 108.4(7) . . ?
O5 C50 H50A 110.0 . . ?
C49 C50 H50A 110.0 . . ?
O5 C50 H50B 110.0 . . ?
C49 C50 H50B 110.0 . . ?
H50A C50 H50B 108.4 . . ?
O5 C51 C52 110.8(7) . . ?
O5 C51 H51A 109.5 . . ?
C52 C51 H51A 109.5 . . ?
O5 C51 H51B 109.5 . . ?
C52 C51 H51B 109.5 . . ?
H51A C51 H51B 108.1 . . ?

loop_
_geom_bond_atom_site_label_1
_geom_bond_atom_site_label_2
_geom_bond_distance
_geom_bond_site_symmetry_2
_geom_bond_publ_flag
Ru1 N6 1.779(2) . ?
Ru1 N2 1.997(2) . ?
Ru1 N3 2.073(3) . ?
Ru1 N4 2.074(2) . ?
Ru1 N5 2.086(2) . ?
Ru1 N1 2.097(2) . ?
O1 C6 1.230(4) . ?
O2 N6 1.142(3) . ?
N1 C1 1.335(4) . ?
N1 C5 1.359(4) . ?
N2 C6 1.340(4) . ?
N2 C7 1.457(4) . ?
N3 C9 1.498(4) . ?
N3 C15 1.503(4) . ?
N3 C8 1.519(4) . ?
N4 C14 1.345(4) . ?
N4 C10 1.360(4) . ?
N5 C20 1.343(4) . ?
N5 C16 1.354(4) . ?
C1 C2 1.393(4) . ?
C1 H1 0.9500 . ?
C2 C3 1.377(5) . ?
C2 H2 0.9500 . ?
C3 C4 1.388(5) . ?
C3 H3 0.9500 . ?
C4 C5 1.380(4) . ?
C4 H4 0.9500 . ?
C5 C6 1.492(4) . ?
C7 C8 1.503(5) . ?
C7 H7A 0.9900 . ?
C7 H7B 0.9900 . ?
C8 H8A 0.9900 . ?
C8 H8B 0.9900 . ?
C9 C10 1.504(5) . ?
C9 H9A 0.9900 . ?
C9 H9B 0.9900 . ?
C10 C11 1.383(4) . ?
C11 C12 1.385(6) . ?
C11 H11 0.9500 . ?
C12 C13 1.382(6) . ?
C12 H12 0.9500 . ?
C13 C14 1.382(4) . ?
C13 H13 0.9500 . ?
C14 H14 0.9500 . ?
C15 C16 1.513(4) . ?
C15 H15A 0.9900 . ?
C15 H15B 0.9900 . ?
C16 C17 1.383(4) . ?
C17 C18 1.388(5) . ?
C17 H17 0.9500 . ?
C18 C19 1.385(5) . ?
C18 H18 0.9500 . ?
C19 C20 1.389(4) . ?
C19 H19 0.9500 . ?
C20 H20 0.9500 . ?
Ru2 N12 1.781(3) . ?
Ru2 N8 1.982(3) . ?
Ru2 N9 2.069(3) . ?
Ru2 N10 2.086(2) . ?
Ru2 N11 2.086(3) . ?
Ru2 N7 2.094(3) . ?
O3 C26 1.228(4) . ?
O4 N12 1.141(4) . ?
N7 C21 1.342(4) . ?
N7 C25 1.352(4) . ?
N8 C26 1.341(4) . ?
N8 C27 1.445(5) . ?
N9 C35 1.492(5) . ?
N9 C29 1.494(4) . ?
N9 C28 1.524(6) . ?
N10 C34 1.347(4) . ?
N10 C30 1.355(4) . ?
N11 C40 1.340(4) . ?
N11 C36 1.349(5) . ?
C21 C22 1.384(5) . ?
C21 H21 0.9500 . ?
C22 C23 1.376(5) . ?
C22 H22 0.9500 . ?
C23 C24 1.389(5) . ?
C23 H23 0.9500 . ?
C24 C25 1.372(4) . ?
C24 H24 0.9500 . ?
C25 C26 1.506(4) . ?
C27 C28 1.385(6) . ?
C27 H27A 0.9900 . ?
C27 H27B 0.9900 . ?
C28 H28A 0.9900 . ?
C28 H28B 0.9900 . ?
C29 C30 1.513(4) . ?
C29 H29A 0.9900 . ?
C29 H29B 0.9900 . ?
C30 C31 1.376(4) . ?
C31 C32 1.394(4) . ?
C31 H31 0.9500 . ?
C32 C33 1.384(4) . ?
C32 H32 0.9500 . ?
C33 C34 1.392(4) . ?
C33 H33 0.9500 . ?
C34 H34 0.9500 . ?
C35 C36 1.514(5) . ?
C35 H35A 0.9900 . ?
C35 H35B 0.9900 . ?
C36 C37 1.379(6) . ?
C37 C38 1.383(6) . ?
C37 H37 0.9500 . ?
C38 C39 1.370(6) . ?
C38 H38 0.9500 . ?
C39 C40 1.379(5) . ?
C39 H39 0.9500 . ?
C40 H40 0.9500 . ?
F1 B1 1.401(4) . ?
F2 B1 1.392(4) . ?
F3 B1 1.389(4) . ?
F4 B1 1.386(4) . ?
F5 B2 1.376(4) . ?
F6 B2 1.406(5) . ?
F7 B2 1.389(5) . ?
F8 B2 1.355(6) . ?
F9 B3 1.406(4) . ?
F10 B3 1.342(5) . ?
F11 B3 1.382(4) . ?
F12 B3 1.390(5) . ?
F13 B4 1.401(4) . ?
F14 B4 1.389(4) . ?
F15 B4 1.398(4) . ?
F16 B4 1.395(4) . ?
N13 C41 1.144(12) . ?
C41 C42 1.451(16) . ?
C42 H42A 0.9800 . ?
C42 H42B 0.9800 . ?
C42 H42C 0.9800 . ?
N14 C43 1.130(11) . ?
C43 C44 1.427(11) . ?
C44 H44A 0.9800 . ?
C44 H44B 0.9800 . ?
C44 H44C 0.9800 . ?
N15 C45 1.143(11) . ?
C45 C46 1.466(13) . ?
C46 H46A 0.9800 . ?
C46 H46B 0.9800 . ?
C46 H46C 0.9800 . ?
N16 C47 1.212(16) . ?
C47 C48 1.415(14) . ?
C48 H48A 0.9800 . ?
C48 H48B 0.9800 . ?
C48 H48C 0.9800 . ?
O5 C50 1.414(9) . ?
O5 C51 1.416(9) . ?
C49 C50 1.496(13) . ?
C49 H49A 0.9800 . ?
C49 H49B 0.9800 . ?
C49 H49C 0.9800 . ?
C50 H50A 0.9900 . ?
C50 H50B 0.9900 . ?
C51 C52 1.469(13) . ?
C51 H51A 0.9900 . ?
C51 H51B 0.9900 . ?
C52 H52A 0.9800 . ?
C52 H52B 0.9800 . ?
C52 H52C 0.9800 . ?
